data_4348112
loop_
_publ_author_name
'Zhang, Ren-Chun'
'Wang, Jun-Jie'
'Zhang, Jing-Chao'
'Wang, Meng-Qi'
'Sun, Min'
'Ding, Feng'
'Zhang, Dao-Jun'
'An, Yong-Lin'

_publ_section_title
;
 Coordination-Induced Syntheses of Two Hybrid Framework Iodides: A
 Thermochromic Luminescent Thermometer.
;
_journal_issue 15
_journal_name_full 'Inorganic chemistry'
_journal_page_first 7556
_journal_page_last 7563
_journal_paper_doi 10.1021/acs.inorgchem.6b00973
_journal_volume 55
_journal_year 2016
_chemical_formula_sum 'C12 H24 Ag4 I4 N8'
_chemical_formula_weight 1219.47
_space_group_IT_number 216
_space_group_name_Hall 'F -4 2 3'
_space_group_name_H-M_alt 'F -4 3 m'
_symmetry_cell_setting cubic
_symmetry_space_group_name_H-M 'F -4 3 m'
_atom_sites_solution_hydrogens geom
_atom_sites_solution_primary direct
_atom_sites_solution_secondary difmap
_audit_creation_method SHELXL-97
_cell_angle_alpha 90.00
_cell_angle_beta 90.00
_cell_angle_gamma 90.00
_cell_formula_units_Z 4
_cell_length_a 13.29350(10)
_cell_length_b 13.29350(10)
_cell_length_c 13.29350(10)
_cell_measurement_reflns_used 1392
_cell_measurement_temperature 296(2)
_cell_measurement_theta_max 25.64
_cell_measurement_theta_min 2.66
_cell_volume 2349.19(3)
_computing_cell_refinement 'Bruker SAINT'
_computing_data_collection 'Bruker APEX2'
_computing_data_reduction 'Bruker SAINT'
_computing_molecular_graphics 'Bruker SHELXTL'
_computing_publication_material 'Bruker SHELXTL'
_computing_structure_refinement 'SHELXL-97 (Sheldrick, 2008)'
_computing_structure_solution 'SHELXS-97 (Sheldrick, 2008)'
_diffrn_ambient_temperature 296(2)
_diffrn_measured_fraction_theta_full 1.000
_diffrn_measured_fraction_theta_max 1.000
_diffrn_measurement_device_type 'Bruker APEX-II CCD'
_diffrn_measurement_method '\f and \w scans'
_diffrn_radiation_monochromator graphite
_diffrn_radiation_source 'fine-focus sealed tube'
_diffrn_radiation_type MoK\a
_diffrn_radiation_wavelength 0.71073
_diffrn_reflns_av_R_equivalents 0.0153
_diffrn_reflns_av_sigmaI/netI 0.0122
_diffrn_reflns_limit_h_max 16
_diffrn_reflns_limit_h_min -16
_diffrn_reflns_limit_k_max 6
_diffrn_reflns_limit_k_min -15
_diffrn_reflns_limit_l_max 12
_diffrn_reflns_limit_l_min -16
_diffrn_reflns_number 1603
_diffrn_reflns_theta_full 25.53
_diffrn_reflns_theta_max 25.53
_diffrn_reflns_theta_min 2.65
_exptl_absorpt_coefficient_mu 8.560
_exptl_absorpt_correction_type none
_exptl_crystal_colour Colorless
_exptl_crystal_density_diffrn 3.448
_exptl_crystal_density_method 'not measured'
_exptl_crystal_description Block
_exptl_crystal_F_000 2208
_exptl_crystal_size_max 0.1
_exptl_crystal_size_mid 0.1
_exptl_crystal_size_min 0.1
_refine_diff_density_max 0.210
_refine_diff_density_min -0.302
_refine_diff_density_rms 0.051
_refine_ls_abs_structure_details 'Flack H D (1983), Acta Cryst. A39, 876-881'
_refine_ls_abs_structure_Flack 0.02(5)
_refine_ls_extinction_coef 0.00027(3)
_refine_ls_extinction_expression Fc^*^=kFc[1+0.001xFc^2^\l^3^/sin(2\q)]^-1/4^
_refine_ls_extinction_method SHELXL
_refine_ls_goodness_of_fit_ref 1.059
_refine_ls_hydrogen_treatment constr
_refine_ls_matrix_type full
_refine_ls_number_parameters 22
_refine_ls_number_reflns 260
_refine_ls_number_restraints 0
_refine_ls_restrained_S_all 1.059
_refine_ls_R_factor_all 0.0097
_refine_ls_R_factor_gt 0.0097
_refine_ls_shift/su_max 0.000
_refine_ls_shift/su_mean 0.000
_refine_ls_structure_factor_coef Fsqd
_refine_ls_weighting_details 'calc w=1/[\s^2^(Fo^2^)+(0.0133P)^2^+6.3855P] where P=(Fo^2^+2Fc^2^)/3'
_refine_ls_weighting_scheme calc
_refine_ls_wR_factor_gt 0.0254
_refine_ls_wR_factor_ref 0.0254
_reflns_number_gt 260
_reflns_number_total 260
_reflns_threshold_expression >2sigma(I)
_cod_data_source_file ic6b00973_si_004.cif
_cod_data_source_block 1
_cod_depositor_comments
;
The following automatic conversions were performed:

data item '_symmetry_cell_setting' value 'Cubic' was changed to
'cubic' in accordance with the
/home/saulius/struct/COD-crude-data/automatic-downloads/DataCite-retrospective/ACS/depositions/lib/dictionaries/cif_core.dic
dictionary named 'cif_core.dic' version 2.4.2 last updated on
2011-04-26.

Automatic conversion script
Id: cif_fix_values 6909 2019-04-08 15:41:33Z antanas 
;
_cod_original_sg_symbol_H-M 'F-43m '
_cod_database_code 4348112

loop_
_symmetry_equiv_pos_as_xyz
'x, y, z'
'-x, -y, z'
'-x, y, -z'
'x, -y, -z'
'z, x, y'
'z, -x, -y'
'-z, -x, y'
'-z, x, -y'
'y, z, x'
'-y, z, -x'
'y, -z, -x'
'-y, -z, x'
'y, x, z'
'-y, -x, z'
'y, -x, -z'
'-y, x, -z'
'x, z, y'
'-x, z, -y'
'-x, -z, y'
'x, -z, -y'
'z, y, x'
'z, -y, -x'
'-z, y, -x'
'-z, -y, x'
'x, y+1/2, z+1/2'
'-x, -y+1/2, z+1/2'
'-x, y+1/2, -z+1/2'
'x, -y+1/2, -z+1/2'
'z, x+1/2, y+1/2'
'z, -x+1/2, -y+1/2'
'-z, -x+1/2, y+1/2'
'-z, x+1/2, -y+1/2'
'y, z+1/2, x+1/2'
'-y, z+1/2, -x+1/2'
'y, -z+1/2, -x+1/2'
'-y, -z+1/2, x+1/2'
'y, x+1/2, z+1/2'
'-y, -x+1/2, z+1/2'
'y, -x+1/2, -z+1/2'
'-y, x+1/2, -z+1/2'
'x, z+1/2, y+1/2'
'-x, z+1/2, -y+1/2'
'-x, -z+1/2, y+1/2'
'x, -z+1/2, -y+1/2'
'z, y+1/2, x+1/2'
'z, -y+1/2, -x+1/2'
'-z, y+1/2, -x+1/2'
'-z, -y+1/2, x+1/2'
'x+1/2, y, z+1/2'
'-x+1/2, -y, z+1/2'
'-x+1/2, y, -z+1/2'
'x+1/2, -y, -z+1/2'
'z+1/2, x, y+1/2'
'z+1/2, -x, -y+1/2'
'-z+1/2, -x, y+1/2'
'-z+1/2, x, -y+1/2'
'y+1/2, z, x+1/2'
'-y+1/2, z, -x+1/2'
'y+1/2, -z, -x+1/2'
'-y+1/2, -z, x+1/2'
'y+1/2, x, z+1/2'
'-y+1/2, -x, z+1/2'
'y+1/2, -x, -z+1/2'
'-y+1/2, x, -z+1/2'
'x+1/2, z, y+1/2'
'-x+1/2, z, -y+1/2'
'-x+1/2, -z, y+1/2'
'x+1/2, -z, -y+1/2'
'z+1/2, y, x+1/2'
'z+1/2, -y, -x+1/2'
'-z+1/2, y, -x+1/2'
'-z+1/2, -y, x+1/2'
'x+1/2, y+1/2, z'
'-x+1/2, -y+1/2, z'
'-x+1/2, y+1/2, -z'
'x+1/2, -y+1/2, -z'
'z+1/2, x+1/2, y'
'z+1/2, -x+1/2, -y'
'-z+1/2, -x+1/2, y'
'-z+1/2, x+1/2, -y'
'y+1/2, z+1/2, x'
'-y+1/2, z+1/2, -x'
'y+1/2, -z+1/2, -x'
'-y+1/2, -z+1/2, x'
'y+1/2, x+1/2, z'
'-y+1/2, -x+1/2, z'
'y+1/2, -x+1/2, -z'
'-y+1/2, x+1/2, -z'
'x+1/2, z+1/2, y'
'-x+1/2, z+1/2, -y'
'-x+1/2, -z+1/2, y'
'x+1/2, -z+1/2, -y'
'z+1/2, y+1/2, x'
'z+1/2, -y+1/2, -x'
'-z+1/2, y+1/2, -x'
'-z+1/2, -y+1/2, x'

loop_
_atom_site_label
_atom_site_type_symbol
_atom_site_fract_x
_atom_site_fract_y
_atom_site_fract_z
_atom_site_U_iso_or_equiv
_atom_site_adp_type
_atom_site_occupancy
_atom_site_symmetry_multiplicity
_atom_site_calc_flag
_atom_site_refinement_flags
I1 I 0.12705(2) 0.12705(2) 0.62705(2) 0.02906(14) Uani 1 6 d S
Ag1 Ag 0.08123(2) 0.08123(2) 0.41877(2) 0.03311(17) Uani 1 6 d S
N1 N 0.1852(2) 0.1852(2) 0.3148(2) 0.0194(10) Uani 1 6 d S
C1 C 0.2500 0.2500 0.3780(4) 0.0206(10) Uani 1 4 d S
H1A H 0.2918 0.2082 0.4209 0.025 Uiso 0.50 2 calc SPR
H1B H 0.2082 0.2918 0.4209 0.025 Uiso 0.50 2 calc SPR
C2 C 0.0000 0.0000 0.8757(5) 0.061(2) Uani 1 4 d S
H2A H -0.0417 -0.0417 0.8327 0.073 Uiso 0.50 2 calc SPR
H2B H 0.0417 0.0417 0.8327 0.073 Uiso 0.50 2 calc SPR
N2 N -0.0642(3) 0.0642(3) 0.9358(3) 0.0519(19) Uani 1 6 d S

loop_
_atom_site_aniso_label
_atom_site_aniso_U_11
_atom_site_aniso_U_22
_atom_site_aniso_U_33
_atom_site_aniso_U_23
_atom_site_aniso_U_13
_atom_site_aniso_U_12
I1 0.02906(14) 0.02906(14) 0.02906(14) -0.00167(10) -0.00167(10) -0.00167(10)
Ag1 0.03311(17) 0.03311(17) 0.03311(17) 0.00606(13) 0.00606(13) -0.00606(13)
N1 0.0194(10) 0.0194(10) 0.0194(10) -0.0032(12) -0.0032(12) 0.0032(12)
C1 0.0227(15) 0.0227(15) 0.017(2) 0.000 0.000 -0.001(2)
C2 0.081(3) 0.081(3) 0.022(3) 0.000 0.000 0.000(5)
N2 0.0519(19) 0.0519(19) 0.0519(19) 0.0131(19) -0.0131(19) 0.0131(19)

loop_
_atom_type_symbol
_atom_type_description
_atom_type_scat_dispersion_real
_atom_type_scat_dispersion_imag
_atom_type_scat_source
C C 0.0033 0.0016 'International Tables Vol C Tables 4.2.6.8 and 6.1.1.4'
H H 0.0000 0.0000 'International Tables Vol C Tables 4.2.6.8 and 6.1.1.4'
N N 0.0061 0.0033 'International Tables Vol C Tables 4.2.6.8 and 6.1.1.4'
Ag Ag -0.8971 1.1015 'International Tables Vol C Tables 4.2.6.8 and 6.1.1.4'
I I -0.4742 1.8119 'International Tables Vol C Tables 4.2.6.8 and 6.1.1.4'

loop_
_geom_angle_atom_site_label_1
_geom_angle_atom_site_label_2
_geom_angle_atom_site_label_3
_geom_angle
_geom_angle_site_symmetry_1
_geom_angle_site_symmetry_3
Ag1 I1 Ag1 63.559(18) 4_556 .
Ag1 I1 Ag1 63.559(18) 4_556 3_556
Ag1 I1 Ag1 63.559(18) . 3_556
N1 Ag1 I1 107.983(11) . .
N1 Ag1 I1 107.983(11) . 3_556
I1 Ag1 I1 110.918(10) . 3_556
N1 Ag1 I1 107.983(11) . 4_556
I1 Ag1 I1 110.918(10) . 4_556
I1 Ag1 I1 110.918(10) 3_556 4_556
N1 Ag1 Ag1 144.7 . 2
I1 Ag1 Ag1 107.282(11) . 2
I1 Ag1 Ag1 58.221(9) 3_556 2
I1 Ag1 Ag1 58.221(9) 4_556 2
N1 Ag1 Ag1 144.7 . 4_556
I1 Ag1 Ag1 58.221(9) . 4_556
I1 Ag1 Ag1 107.282(11) 3_556 4_556
I1 Ag1 Ag1 58.221(9) 4_556 4_556
Ag1 Ag1 Ag1 60.0 2 4_556
N1 Ag1 Ag1 144.7 . 3_556
I1 Ag1 Ag1 58.221(9) . 3_556
I1 Ag1 Ag1 58.221(9) 3_556 3_556
I1 Ag1 Ag1 107.282(11) 4_556 3_556
Ag1 Ag1 Ag1 60.0 2 3_556
Ag1 Ag1 Ag1 60.0 4_556 3_556
C1 N1 C1 108.8(3) . 35
C1 N1 C1 108.8(3) . 79
C1 N1 C1 108.8(3) 35 79
C1 N1 Ag1 110.1(2) . .
C1 N1 Ag1 110.1(2) 35 .
C1 N1 Ag1 110.1(2) 79 .
N1 C1 N1 110.7(5) . 74
N2 C2 N2 113.1(7) 2 .
C2 N2 C2 107.6(4) 11_566 5_456
C2 N2 C2 107.6(4) 11_566 .
C2 N2 C2 107.6(4) 5_456 .

loop_
_geom_bond_atom_site_label_1
_geom_bond_atom_site_label_2
_geom_bond_distance
_geom_bond_site_symmetry_2
I1 Ag1 2.8996(4) 4_556
I1 Ag1 2.8996(4) .
I1 Ag1 2.8996(4) 3_556
Ag1 N1 2.395(5) .
Ag1 I1 2.8996(4) 3_556
Ag1 I1 2.8996(4) 4_556
Ag1 Ag1 3.0542(8) 2
Ag1 Ag1 3.0541(8) 4_556
Ag1 Ag1 3.0542(8) 3_556
N1 C1 1.480(4) .
N1 C1 1.480(4) 35
N1 C1 1.480(4) 79
C1 N1 1.480(4) 74
C2 N2 1.448(5) 2
C2 N2 1.448(5) .
N2 C2 1.448(5) 11_566
N2 C2 1.448(5) 5_456
